data_4308691
loop_
_publ_author_name
'Timothy J. Boyle'
'Scott D. Bunge'
'Paul G. Clem'
'Jacob Richardson'
'Jeffrey T. Dawley'
'Leigh Anna M. Ottley'
'Mark A. Rodriguez'
'Bruce A. Tuttle'
'Gabriel R. Avilucea'
'Ralph G. Tissot'

_publ_section_title
;
Synthesis and Characterization of a Family of Structurally Characterized
Dysprosium Alkoxides for Improved Fatigue-Resistance Characteristics of
PDyZT Thin Films
;
_journal_name_full 'Inorganic Chemistry'
_journal_page_first 1588
_journal_page_last 1600
_journal_paper_doi 10.1021/ic048550b
_journal_volume 44
_journal_year 2005
_chemical_formula_sum 'C44 H97 Dy3 O11'
_chemical_formula_weight 1289.72
_chemical_name_common '(5) Dy3(OBut)9(THF)2'
_chemical_name_systematic
; 
 ? 
;
_space_group_IT_number 60
_symmetry_cell_setting orthorhombic
_symmetry_space_group_name_Hall '-P 2n 2ab'
_symmetry_space_group_name_H-M 'P b c n'
_atom_sites_solution_hydrogens geom
_atom_sites_solution_primary direct
_atom_sites_solution_secondary difmap
_audit_creation_method SHELXL-97
_cell_angle_alpha 90.00
_cell_angle_beta 90.00
_cell_angle_gamma 90.00
_cell_formula_units_Z 4
_cell_length_a 16.8708(17)
_cell_length_b 19.8030(19)
_cell_length_c 17.6311(18)
_cell_measurement_temperature 203(2)
_cell_volume 5890.4(10)
_computing_cell_refinement 'Bruker SMART'
_computing_data_collection 'Bruker SMART'
_computing_data_reduction 'Bruker SAINT'
_computing_molecular_graphics 'Bruker SHELXTL'
_computing_publication_material 'Bruker SHELXTL'
_computing_structure_refinement 'SHELXL-97 (Sheldrick, 1997)'
_computing_structure_solution 'SHELXS-97 (Sheldrick, 1990)'
_diffrn_ambient_temperature 203(2)
_diffrn_measured_fraction_theta_full 0.998
_diffrn_measured_fraction_theta_max 0.998
_diffrn_measurement_device_type 'CCD area detector'
_diffrn_measurement_method 'phi and omega scans'
_diffrn_radiation_monochromator graphite
_diffrn_radiation_source 'fine-focus sealed tube'
_diffrn_radiation_type MoK\a
_diffrn_radiation_wavelength 0.71073
_diffrn_reflns_av_R_equivalents 0.0508
_diffrn_reflns_av_sigmaI/netI 0.0397
_diffrn_reflns_limit_h_max 18
_diffrn_reflns_limit_h_min -21
_diffrn_reflns_limit_k_max 24
_diffrn_reflns_limit_k_min -17
_diffrn_reflns_limit_l_max 22
_diffrn_reflns_limit_l_min -20
_diffrn_reflns_number 31982
_diffrn_reflns_theta_full 26.43
_diffrn_reflns_theta_max 26.43
_diffrn_reflns_theta_min 1.59
_exptl_absorpt_coefficient_mu 3.811
_exptl_absorpt_correction_type none
_exptl_crystal_colour Clear
_exptl_crystal_density_diffrn 1.454
_exptl_crystal_density_meas 0
_exptl_crystal_density_method 'not measured'
_exptl_crystal_description irregular
_exptl_crystal_F_000 2588
_exptl_crystal_size_max 0.23
_exptl_crystal_size_mid 0.20
_exptl_crystal_size_min 0.20
_refine_diff_density_max 1.476
_refine_diff_density_min -1.999
_refine_diff_density_rms 0.164
_refine_ls_extinction_method none
_refine_ls_goodness_of_fit_ref 1.135
_refine_ls_hydrogen_treatment mixed
_refine_ls_matrix_type full
_refine_ls_number_parameters 289
_refine_ls_number_reflns 6055
_refine_ls_number_restraints 0
_refine_ls_restrained_S_all 1.135
_refine_ls_R_factor_all 0.0818
_refine_ls_R_factor_gt 0.0584
_refine_ls_shift/su_max 0.140
_refine_ls_shift/su_mean 0.003
_refine_ls_structure_factor_coef Fsqd
_refine_ls_weighting_details 'calc w=1/[\s^2^(Fo^2^)+(0.0496P)^2^+29.7289P] where P=(Fo^2^+2Fc^2^)/3'
_refine_ls_weighting_scheme calc
_refine_ls_wR_factor_gt 0.1219
_refine_ls_wR_factor_ref 0.1319
_reflns_number_gt 4704
_reflns_number_total 6055
_reflns_threshold_expression >2sigma(I)
_cod_data_source_file ic048550bsi20041015_025718_04.cif
_cod_data_source_block gra021ss
_cod_depositor_comments
;
The following automatic conversions were performed:
'_symmetry_cell_setting' value 'Orthorhombic' changed to 'orthorhombic'
according to '/home/saulius/struct/CIF-dictionaries/cif_core.dic'
dictionary named 'cif_core.dic' version 2.4.1 from 2010-06-29.

Automatic conversion script
Id: cif_fix_enum 1527 2010-12-29 10:47:43Z saulius 
;
_cod_database_code 4308691

loop_
_symmetry_equiv_pos_as_xyz
'x, y, z'
'-x+1/2, -y+1/2, z+1/2'
'-x, y, -z+1/2'
'x+1/2, -y+1/2, -z'
'-x, -y, -z'
'x-1/2, y-1/2, -z-1/2'
'x, -y, z-1/2'
'-x-1/2, y-1/2, z'

loop_
_atom_site_label
_atom_site_type_symbol
_atom_site_fract_x
_atom_site_fract_y
_atom_site_fract_z
_atom_site_U_iso_or_equiv
_atom_site_adp_type
_atom_site_occupancy
_atom_site_symmetry_multiplicity
_atom_site_calc_flag
_atom_site_refinement_flags
_atom_site_disorder_assembly
_atom_site_disorder_group
Dy1 Dy 1.0000 0.36970(2) 0.2500 0.02496(14) Uani 1 2 d S . .
Dy2 Dy 1.006631(18) 0.212379(17) 0.151836(18) 0.02659(12) Uani 1 1 d . . .
O1 O 0.9067(3) 0.4382(3) 0.2340(3) 0.0373(14) Uani 1 1 d . . .
O2 O 0.9221(3) 0.2602(2) 0.2411(3) 0.0250(11) Uani 1 1 d . . .
O3 O 1.0000 0.1350(3) 0.2500 0.0359(18) Uani 1 2 d S . .
O4 O 0.9338(3) 0.1731(3) 0.0677(3) 0.0377(13) Uani 1 1 d . . .
O5 O 1.1233(4) 0.1629(3) 0.0755(4) 0.0599(19) Uani 1 1 d . . .
O6 O 1.0167(3) 0.3237(2) 0.1264(3) 0.0282(11) Uani 1 1 d . . .
C1 C 1.2048(9) 0.1545(11) 0.0722(10) 0.162(9) Uani 1 1 d . . .
H1A H 1.2249 0.1426 0.1226 0.194 Uiso 1 1 calc R . .
H1B H 1.2298 0.1970 0.0567 0.194 Uiso 1 1 calc R . .
C2 C 1.2251(10) 0.1016(11) 0.0186(9) 0.149(8) Uani 1 1 d . . .
H2A H 1.2314 0.0579 0.0441 0.179 Uiso 1 1 calc R . .
H2B H 1.2740 0.1124 -0.0089 0.179 Uiso 1 1 calc R . .
C3 C 1.1557(9) 0.1014(8) -0.0328(9) 0.114(6) Uani 1 1 d . . .
H3A H 1.1678 0.1222 -0.0819 0.137 Uiso 1 1 calc R . .
H3B H 1.1348 0.0558 -0.0407 0.137 Uiso 1 1 calc R . .
C4 C 1.1085(14) 0.138(2) 0.0070(17) 0.45(3) Uani 1 1 d . . .
H4A H 1.0596 0.1116 0.0121 0.536 Uiso 1 1 calc R . .
H4B H 1.0953 0.1769 -0.0249 0.536 Uiso 1 1 calc R . .
C5 C 0.8803(13) 0.1962(9) -0.0537(9) 0.181(11) Uani 1 1 d . . .
H5A H 0.8699 0.2409 -0.0335 0.272 Uiso 1 1 calc R . .
H5B H 0.8375 0.1831 -0.0873 0.272 Uiso 1 1 calc R . .
H5C H 0.9298 0.1968 -0.0818 0.272 Uiso 1 1 calc R . .
C6 C 0.8065(9) 0.1307(12) 0.0372(10) 0.191(12) Uani 1 1 d . . .
H6A H 0.8127 0.1071 0.0851 0.286 Uiso 1 1 calc R . .
H6B H 0.7796 0.1016 0.0012 0.286 Uiso 1 1 calc R . .
H6C H 0.7755 0.1713 0.0451 0.286 Uiso 1 1 calc R . .
C7 C 0.9187(12) 0.0855(8) -0.0238(10) 0.179(11) Uani 1 1 d . . .
H7A H 0.9581 0.0957 -0.0622 0.268 Uiso 1 1 calc R . .
H7B H 0.8763 0.0591 -0.0462 0.268 Uiso 1 1 calc R . .
H7C H 0.9431 0.0599 0.0169 0.268 Uiso 1 1 calc R . .
C8 C 0.8861(6) 0.1492(6) 0.0069(6) 0.059(3) Uani 1 1 d . . .
C9 C 1.0000 0.0631(6) 0.2500 0.073(5) Uani 1 2 d S . .
C10 C 1.0534(19) 0.0399(12) 0.1755(14) 0.084(8) Uani 0.50 1 d P . .
C11 C 0.956(2) 0.0365(13) 0.186(2) 0.089(12) Uani 0.50 1 d P . .
C12 C 0.924(2) 0.0321(15) 0.231(3) 0.117(19) Uani 0.50 1 d P . .
C13 C 0.8369(4) 0.2608(4) 0.2335(4) 0.0289(17) Uani 1 1 d . . .
C14 C 0.8136(5) 0.2973(5) 0.1607(5) 0.043(2) Uani 1 1 d . . .
H14A H 0.8331 0.3434 0.1623 0.065 Uiso 1 1 calc R . .
H14B H 0.7563 0.2977 0.1560 0.065 Uiso 1 1 calc R . .
H14C H 0.8365 0.2741 0.1175 0.065 Uiso 1 1 calc R . .
C15 C 0.8011(5) 0.2984(5) 0.3014(5) 0.046(2) Uani 1 1 d . . .
H15A H 0.8147 0.2749 0.3479 0.069 Uiso 1 1 calc R . .
H15B H 0.7439 0.3000 0.2961 0.069 Uiso 1 1 calc R . .
H15C H 0.8220 0.3440 0.3032 0.069 Uiso 1 1 calc R . .
C16 C 0.8084(5) 0.1878(4) 0.2302(5) 0.045(2) Uani 1 1 d . . .
H16A H 0.8300 0.1661 0.1855 0.068 Uiso 1 1 calc R . .
H16B H 0.7509 0.1870 0.2279 0.068 Uiso 1 1 calc R . .
H16C H 0.8260 0.1640 0.2752 0.068 Uiso 1 1 calc R . .
C17 C 1.0261(5) 0.3597(4) 0.0579(5) 0.0370(19) Uani 1 1 d . . .
C18 C 1.0711(8) 0.3183(6) -0.0003(6) 0.072(3) Uani 1 1 d . . .
H18A H 1.1247 0.3105 0.0176 0.108 Uiso 1 1 calc R . .
H18B H 1.0728 0.3426 -0.0480 0.108 Uiso 1 1 calc R . .
H18C H 1.0446 0.2753 -0.0076 0.108 Uiso 1 1 calc R . .
C19 C 1.0711(7) 0.4264(5) 0.0723(6) 0.070(3) Uani 1 1 d . . .
H19A H 1.0426 0.4532 0.1094 0.105 Uiso 1 1 calc R . .
H19B H 1.0753 0.4515 0.0252 0.105 Uiso 1 1 calc R . .
H19C H 1.1238 0.4165 0.0913 0.105 Uiso 1 1 calc R . .
C20 C 0.9456(7) 0.3766(7) 0.0255(6) 0.086(4) Uani 1 1 d . . .
H20A H 0.9172 0.3351 0.0144 0.128 Uiso 1 1 calc R . .
H20B H 0.9521 0.4025 -0.0207 0.128 Uiso 1 1 calc R . .
H20C H 0.9158 0.4029 0.0621 0.128 Uiso 1 1 calc R . .
C21 C 0.8579(6) 0.4954(5) 0.2249(6) 0.053(3) Uani 1 1 d . . .
C22 C 0.7775(9) 0.4770(7) 0.2159(19) 0.28(2) Uani 1 1 d . . .
H22A H 0.7714 0.4507 0.1699 0.424 Uiso 1 1 calc R . .
H22B H 0.7452 0.5175 0.2125 0.424 Uiso 1 1 calc R . .
H22C H 0.7606 0.4504 0.2591 0.424 Uiso 1 1 calc R . .
C23 C 0.8833(14) 0.5359(8) 0.1594(10) 0.193(12) Uani 1 1 d . . .
H23A H 0.9315 0.5601 0.1720 0.289 Uiso 1 1 calc R . .
H23B H 0.8419 0.5679 0.1464 0.289 Uiso 1 1 calc R . .
H23C H 0.8931 0.5064 0.1165 0.289 Uiso 1 1 calc R . .
C24 C 0.8659(13) 0.5415(7) 0.2898(9) 0.159(9) Uani 1 1 d . . .
H24A H 0.9211 0.5440 0.3049 0.238 Uiso 1 1 calc R . .
H24B H 0.8344 0.5249 0.3319 0.238 Uiso 1 1 calc R . .
H24C H 0.8475 0.5861 0.2754 0.238 Uiso 1 1 calc R . .

loop_
_atom_site_aniso_label
_atom_site_aniso_U_11
_atom_site_aniso_U_22
_atom_site_aniso_U_33
_atom_site_aniso_U_23
_atom_site_aniso_U_13
_atom_site_aniso_U_12
Dy1 0.0278(3) 0.0208(2) 0.0263(2) 0.000 0.0012(2) 0.000
Dy2 0.0293(2) 0.02445(19) 0.02598(18) -0.00354(13) -0.00143(15) 0.00171(15)
O1 0.042(3) 0.024(3) 0.046(4) 0.001(2) -0.004(3) 0.009(2)
O2 0.026(3) 0.025(2) 0.024(3) 0.004(2) 0.002(2) 0.001(2)
O3 0.052(5) 0.018(4) 0.037(4) 0.000 -0.004(4) 0.000
O4 0.050(3) 0.036(3) 0.028(3) -0.011(2) -0.009(2) 0.002(3)
O5 0.054(4) 0.066(5) 0.059(4) -0.028(4) -0.004(3) 0.017(3)
O6 0.033(3) 0.025(3) 0.026(2) 0.006(2) 0.003(2) -0.002(2)
C1 0.070(10) 0.27(3) 0.144(16) -0.120(17) 0.024(10) -0.018(13)
C2 0.101(12) 0.25(2) 0.098(12) -0.058(14) 0.003(10) 0.093(14)
C3 0.119(13) 0.127(14) 0.097(11) -0.059(10) 0.028(10) -0.006(11)
C4 0.17(2) 0.80(8) 0.37(4) -0.51(5) -0.06(2) 0.18(3)
C5 0.29(3) 0.133(15) 0.117(13) 0.059(12) -0.152(17) -0.076(16)
C6 0.076(11) 0.37(3) 0.127(15) -0.125(18) -0.021(10) -0.070(15)
C7 0.23(2) 0.134(16) 0.173(18) -0.123(15) -0.111(17) 0.060(15)
C8 0.059(7) 0.074(8) 0.045(6) -0.018(5) -0.016(5) -0.005(6)
C9 0.079(11) 0.020(6) 0.119(14) 0.000 -0.030(11) 0.000
C10 0.13(2) 0.052(15) 0.071(17) -0.013(12) 0.049(16) 0.013(15)
C11 0.15(3) 0.010(11) 0.11(2) 0.019(14) -0.03(2) -0.037(15)
C12 0.10(2) 0.032(13) 0.22(5) 0.07(2) -0.09(3) -0.044(15)
C13 0.026(4) 0.033(4) 0.028(4) 0.004(3) -0.003(3) -0.003(3)
C14 0.040(5) 0.052(6) 0.038(5) 0.005(4) -0.010(4) 0.002(4)
C15 0.033(5) 0.056(6) 0.049(5) 0.001(5) 0.008(4) 0.009(4)
C16 0.038(5) 0.042(5) 0.057(6) -0.003(4) 0.001(4) -0.008(4)
C17 0.028(4) 0.049(5) 0.034(4) 0.012(4) -0.004(3) 0.014(4)
C18 0.117(10) 0.059(7) 0.042(6) 0.005(5) 0.019(6) 0.007(7)
C19 0.107(9) 0.055(7) 0.048(6) 0.020(5) 0.001(6) -0.018(6)
C20 0.078(9) 0.121(12) 0.058(7) 0.046(7) -0.004(6) -0.004(8)
C21 0.059(6) 0.032(5) 0.070(7) 0.001(5) -0.001(5) 0.023(5)
C22 0.062(10) 0.056(9) 0.73(6) 0.02(2) -0.09(2) 0.036(8)
C23 0.32(3) 0.119(14) 0.135(15) 0.081(13) 0.098(17) 0.156(18)
C24 0.28(2) 0.087(11) 0.114(13) -0.024(10) -0.033(15) 0.126(14)

loop_
_atom_type_symbol
_atom_type_description
_atom_type_scat_dispersion_real
_atom_type_scat_dispersion_imag
_atom_type_scat_source
C C 0.0033 0.0016 'International Tables Vol C Tables 4.2.6.8 and 6.1.1.4'
H H 0.0000 0.0000 'International Tables Vol C Tables 4.2.6.8 and 6.1.1.4'
O O 0.0106 0.0060 'International Tables Vol C Tables 4.2.6.8 and 6.1.1.4'
Dy Dy -0.1892 4.4098 'International Tables Vol C Tables 4.2.6.8 and 6.1.1.4'

loop_
_geom_angle_atom_site_label_1
_geom_angle_atom_site_label_2
_geom_angle_atom_site_label_3
_geom_angle
_geom_angle_site_symmetry_1
_geom_angle_site_symmetry_3
_geom_angle_publ_flag
O1 Dy1 O1 99.4(3) 3_755 . ?
O1 Dy1 O6 106.40(19) 3_755 . ?
O1 Dy1 O6 102.29(19) . . ?
O1 Dy1 O6 102.29(19) 3_755 3_755 ?
O1 Dy1 O6 106.40(19) . 3_755 ?
O6 Dy1 O6 135.0(2) . 3_755 ?
O1 Dy1 O2 98.95(19) 3_755 3_755 ?
O1 Dy1 O2 161.58(19) . 3_755 ?
O6 Dy1 O2 70.66(15) . 3_755 ?
O6 Dy1 O2 71.20(15) 3_755 3_755 ?
O1 Dy1 O2 161.58(19) 3_755 . ?
O1 Dy1 O2 98.95(19) . . ?
O6 Dy1 O2 71.20(15) . . ?
O6 Dy1 O2 70.66(15) 3_755 . ?
O2 Dy1 O2 62.8(2) 3_755 . ?
O1 Dy1 Dy2 121.55(15) 3_755 3_755 ?
O1 Dy1 Dy2 127.39(15) . 3_755 ?
O6 Dy1 Dy2 96.55(12) . 3_755 ?
O6 Dy1 Dy2 38.48(12) 3_755 3_755 ?
O2 Dy1 Dy2 40.56(11) 3_755 3_755 ?
O2 Dy1 Dy2 42.95(10) . 3_755 ?
O4 Dy2 O6 105.6(2) . . ?
O4 Dy2 O3 104.93(18) . . ?
O6 Dy2 O3 143.05(18) . . ?
O4 Dy2 O2 105.82(19) . . ?
O6 Dy2 O2 77.45(17) . . ?
O3 Dy2 O2 74.56(15) . . ?
O4 Dy2 O2 173.30(19) . 3_755 ?
O6 Dy2 O2 74.73(17) . 3_755 ?
O3 Dy2 O2 72.58(15) . 3_755 ?
O2 Dy2 O2 67.6(2) . 3_755 ?
O4 Dy2 O5 86.4(2) . . ?
O6 Dy2 O5 102.1(2) . . ?
O3 Dy2 O5 100.13(18) . . ?
O2 Dy2 O5 167.53(19) . . ?
O2 Dy2 O5 100.14(18) 3_755 . ?
O4 Dy2 Dy2 132.39(16) . 3_755 ?
O6 Dy2 Dy2 101.73(12) . 3_755 ?
O3 Dy2 Dy2 41.45(13) . 3_755 ?
O2 Dy2 Dy2 44.37(11) . 3_755 ?
O2 Dy2 Dy2 41.98(11) 3_755 3_755 ?
O5 Dy2 Dy2 124.77(15) . 3_755 ?
C21 O1 Dy1 166.8(6) . . ?
C13 O2 Dy2 123.5(4) . . ?
C13 O2 Dy2 124.6(4) . 3_755 ?
Dy2 O2 Dy2 93.65(17) . 3_755 ?
C13 O2 Dy1 120.9(4) . . ?
Dy2 O2 Dy1 94.15(16) . . ?
Dy2 O2 Dy1 91.63(16) 3_755 . ?
C9 O3 Dy2 131.45(13) . 3_755 ?
C9 O3 Dy2 131.45(13) . . ?
Dy2 O3 Dy2 97.1(3) 3_755 . ?
C8 O4 Dy2 176.4(6) . . ?
C4 O5 C1 95.9(12) . . ?
C4 O5 Dy2 118.2(10) . . ?
C1 O5 Dy2 145.6(8) . . ?
C17 O6 Dy2 132.2(5) . . ?
C17 O6 Dy1 127.2(5) . . ?
Dy2 O6 Dy1 100.54(18) . . ?
O5 C1 C2 110.4(13) . . ?
C1 C2 C3 102.3(12) . . ?
C4 C3 C2 98.9(15) . . ?
C3 C4 O5 126(2) . . ?
O4 C8 C5 112.8(10) . . ?
O4 C8 C7 110.5(10) . . ?
C5 C8 C7 108.0(14) . . ?
O4 C8 C6 108.7(9) . . ?
C5 C8 C6 111.7(14) . . ?
C7 C8 C6 104.8(14) . . ?
O3 C9 C12 114.9(14) . . ?
O3 C9 C12 114.9(14) . 3_755 ?
C12 C9 C12 130(3) . 3_755 ?
O3 C9 C11 111.2(12) . . ?
C12 C9 C11 38(2) . . ?
C12 C9 C11 118.7(17) 3_755 . ?
O3 C9 C11 111.2(12) . 3_755 ?
C12 C9 C11 118.7(17) . 3_755 ?
C12 C9 C11 38(2) 3_755 3_755 ?
C11 C9 C11 138(2) . 3_755 ?
O3 C9 C10 106.1(9) . . ?
C12 C9 C10 100(2) . . ?
C12 C9 C10 66(2) 3_755 . ?
C11 C9 C10 64.1(19) . . ?
C11 C9 C10 103.6(17) 3_755 . ?
O3 C9 C10 106.1(9) . 3_755 ?
C12 C9 C10 66(2) . 3_755 ?
C12 C9 C10 100(2) 3_755 3_755 ?
C11 C9 C10 103.6(17) . 3_755 ?
C11 C9 C10 64.1(19) 3_755 3_755 ?
C10 C9 C10 147.8(19) . 3_755 ?
C9 C10 C11 52.0(13) . . ?
C9 C10 C12 51.4(13) . 3_755 ?
C11 C10 C12 96.3(19) . 3_755 ?
C12 C11 C9 71(3) . . ?
C12 C11 C10 130(4) . . ?
C9 C11 C10 63.8(17) . . ?
C11 C12 C9 71(3) . . ?
C11 C12 C10 132(4) . 3_755 ?
C9 C12 C10 62.7(15) . 3_755 ?
O2 C13 C14 109.8(6) . . ?
O2 C13 C16 108.0(6) . . ?
C14 C13 C16 109.6(7) . . ?
O2 C13 C15 109.0(6) . . ?
C14 C13 C15 109.0(7) . . ?
C16 C13 C15 111.4(7) . . ?
O6 C17 C20 109.5(7) . . ?
O6 C17 C18 111.2(7) . . ?
C20 C17 C18 108.3(9) . . ?
O6 C17 C19 110.3(7) . . ?
C20 C17 C19 108.3(9) . . ?
C18 C17 C19 109.1(8) . . ?
O1 C21 C22 111.6(9) . . ?
O1 C21 C23 111.0(9) . . ?
C22 C21 C23 109.3(16) . . ?
O1 C21 C24 111.0(9) . . ?
C22 C21 C24 109.6(15) . . ?
C23 C21 C24 104.2(13) . . ?

loop_
_geom_bond_atom_site_label_1
_geom_bond_atom_site_label_2
_geom_bond_distance
_geom_bond_site_symmetry_2
_geom_bond_publ_flag
Dy1 O1 2.096(5) 3_755 ?
Dy1 O1 2.096(5) . ?
Dy1 O6 2.379(5) . ?
Dy1 O6 2.379(5) 3_755 ?
Dy1 O2 2.541(5) 3_755 ?
Dy1 O2 2.541(5) . ?
Dy1 Dy2 3.5656(6) 3_755 ?
Dy2 O4 2.077(5) . ?
Dy2 O6 2.257(5) . ?
Dy2 O3 2.314(4) . ?
Dy2 O2 2.325(5) . ?
Dy2 O2 2.431(5) 3_755 ?
Dy2 O5 2.577(6) . ?
Dy2 Dy2 3.4687(7) 3_755 ?
O1 C21 1.409(10) . ?
O2 C13 1.443(9) . ?
O2 Dy2 2.431(5) 3_755 ?
O3 C9 1.424(14) . ?
O3 Dy2 2.314(4) 3_755 ?
O4 C8 1.421(10) . ?
O5 C4 1.33(2) . ?
O5 C1 1.386(15) . ?
O6 C17 1.411(9) . ?
C1 C2 1.453(19) . ?
C2 C3 1.480(19) . ?
C3 C4 1.28(2) . ?
C5 C8 1.421(17) . ?
C6 C8 1.490(18) . ?
C7 C8 1.480(17) . ?
C9 C12 1.46(3) . ?
C9 C12 1.46(3) 3_755 ?
C9 C11 1.46(3) . ?
C9 C11 1.46(3) 3_755 ?
C9 C10 1.66(2) . ?
C9 C10 1.66(2) 3_755 ?
C10 C11 1.66(5) . ?
C10 C12 1.70(5) 3_755 ?
C11 C12 0.95(5) . ?
C12 C10 1.70(5) 3_755 ?
C13 C14 1.525(10) . ?
C13 C16 1.525(11) . ?
C13 C15 1.533(11) . ?
C17 C20 1.512(13) . ?
C17 C18 1.516(13) . ?
C17 C19 1.545(13) . ?
C21 C22 1.414(18) . ?
C21 C23 1.471(17) . ?
C21 C24 1.471(18) . ?
